data_2017964
loop_
_publ_author_name
'Kelley, Annette'
'Akkina, Subhash'
'Devarapally, Goutham K.'
'Nalla, Soujanya'
'Pasam, Divya'
'Madhabushi, Shravani'
'Bond, Marcus R.'

_publ_section_title
;
 Nine compounds containing high-nuclearity
 [Cu~<i>n~</i><i>X</i>~2<i>n~+2</i>]^2{-^} (<i>n</i> = 4, 5 or 7;
 <i>X</i> = Cl or Br) quasi-planar oligomers
;
_journal_coeditor_code SK3391
_journal_issue 1
_journal_name_full 'Acta Crystallographica Section C'
_journal_page_first m22
_journal_page_last m34
_journal_paper_doi 10.1107/S0108270110049024
_journal_volume 67
_journal_year 2011
_chemical_formula_iupac '(C6 H8 N)2 [Cu4 Br10]'
_chemical_formula_moiety '2(C6 H8 N +), Br10 Cu4 2-'
_chemical_formula_sum 'C12 H16 Br10 Cu4 N2'
_chemical_formula_weight 1241.52
_chemical_name_systematic
;
bis(1-methylpyridinium) hexa-\m~2~-bromido-tetrabromidotetracuprate(II)
;
_space_group_IT_number 14
_symmetry_cell_setting monoclinic
_symmetry_space_group_name_Hall '-P 2yn'
_symmetry_space_group_name_H-M 'P 1 21/n 1'
_atom_sites_solution_hydrogens geom
_atom_sites_solution_primary direct
_atom_sites_solution_secondary difmap
_audit_creation_method SHELXL97
_cell_angle_alpha 90
_cell_angle_beta 105.7560(10)
_cell_angle_gamma 90
_cell_formula_units_Z 2
_cell_length_a 12.0358(3)
_cell_length_b 9.5125(2)
_cell_length_c 12.4133(3)
_cell_measurement_reflns_used 7605
_cell_measurement_temperature 295(2)
_cell_measurement_theta_max 40.250
_cell_measurement_theta_min 0.998
_cell_volume 1367.81(6)
_computing_cell_refinement 'SCALEPACK (Otwinowski & Minor, 1997)'
_computing_data_collection 'COLLECT (Nonius, 1998)'
_computing_data_reduction 'DENZO and SCALEPACK (Otwinowski & Minor, 1997)'
_computing_molecular_graphics
;
ORTEP-3 for Windows (Farrugia, 1997) and ORTEPIII (Burnett & Johnson,
1996)
;
_computing_publication_material 'Please provide missing information'
_computing_structure_refinement 'SHELXL97 (Sheldrick, 2008)'
_computing_structure_solution 'SIR92 (Altomare <i>et al.</i>, 1993)'
_diffrn_ambient_temperature 295(2)
_diffrn_detector_area_resol_mean 9
_diffrn_measured_fraction_theta_full 0.998
_diffrn_measured_fraction_theta_max 0.998
_diffrn_measurement_device '95mm CCD camera on \k-goniostat'
_diffrn_measurement_device_type 'Nonius KappaCCD area-detector'
_diffrn_measurement_method 'CCD rotation images, thick slices'
_diffrn_radiation_monochromator graphite
_diffrn_radiation_source 'fine-focus sealed tube'
_diffrn_radiation_type MoK\a
_diffrn_radiation_wavelength 0.71073
_diffrn_reflns_av_R_equivalents 0.0621
_diffrn_reflns_av_sigmaI/netI 0.0771
_diffrn_reflns_limit_h_max 17
_diffrn_reflns_limit_h_min -17
_diffrn_reflns_limit_k_max 14
_diffrn_reflns_limit_k_min -14
_diffrn_reflns_limit_l_max 18
_diffrn_reflns_limit_l_min -18
_diffrn_reflns_number 9228
_diffrn_reflns_theta_full 31.99
_diffrn_reflns_theta_max 31.99
_diffrn_reflns_theta_min 4.01
_exptl_absorpt_coefficient_mu 17.680
_exptl_absorpt_correction_T_max 0.618
_exptl_absorpt_correction_T_min 0.226
_exptl_absorpt_correction_type multi-scan
_exptl_absorpt_process_details '(DENZO/SCALEPACK; Otwinowski & Minor, 1997)'
_exptl_crystal_colour 'dark purple'
_exptl_crystal_density_diffrn 3.015
_exptl_crystal_density_method 'not measured'
_exptl_crystal_description needle
_exptl_crystal_F_000 1136
_exptl_crystal_size_max 0.18
_exptl_crystal_size_mid 0.07
_exptl_crystal_size_min 0.03
_refine_diff_density_max 0.886
_refine_diff_density_min -0.913
_refine_ls_extinction_coef 0.0166(4)
_refine_ls_extinction_expression Fc^*^=kFc[1+0.001xFc^2^\l^3^/sin(2\q)]^-1/4^
_refine_ls_extinction_method 'SHELXL97 (Sheldrick, 2008)'
_refine_ls_goodness_of_fit_ref 1.022
_refine_ls_hydrogen_treatment constr
_refine_ls_matrix_type full
_refine_ls_number_parameters 129
_refine_ls_number_reflns 4736
_refine_ls_number_restraints 0
_refine_ls_restrained_S_all 1.022
_refine_ls_R_factor_all 0.1026
_refine_ls_R_factor_gt 0.0428
_refine_ls_shift/su_max 0.001
_refine_ls_shift/su_mean 0.000
_refine_ls_structure_factor_coef Fsqd
_refine_ls_weighting_details 'calc w = 1/[\s^2^(Fo^2^)+(0.0345P)^2^+0.0000P] where P=(Fo^2^+2Fc^2^)/3'
_refine_ls_weighting_scheme calc
_refine_ls_wR_factor_gt 0.0769
_refine_ls_wR_factor_ref 0.0911
_reflns_number_gt 2706
_reflns_number_total 4736
_reflns_threshold_expression I>2\s(I)
_cod_data_source_file sk3391.cif
_cod_data_source_block V
_cod_original_sg_symbol_H-M 'P 21/n'
_cod_database_code 2017964
_cod_database_fobs_code 2017964

loop_
_symmetry_equiv_pos_as_xyz
'x, y, z'
'-x+1/2, y+1/2, -z+1/2'
'-x, -y, -z'
'x-1/2, -y-1/2, z-1/2'

loop_
_atom_site_type_symbol
_atom_site_label
_atom_site_fract_x
_atom_site_fract_y
_atom_site_fract_z
_atom_site_U_iso_or_equiv
_atom_site_adp_type
_atom_site_calc_flag
_atom_site_refinement_flags
_atom_site_occupancy
_atom_site_disorder_assembly
_atom_site_disorder_group
Cu Cu1 0.47381(5) 0.18080(5) 1.01565(5) 0.03446(16) Uani d . 1 . .
Cu Cu2 0.33248(5) 0.51056(6) 1.01251(5) 0.03162(15) Uani d . 1 . .
Br Br1 0.50466(6) -0.02507(5) 1.13368(5) 0.04569(16) Uani d . 1 . .
Br Br2 0.37910(4) 0.30798(5) 1.13681(4) 0.03472(13) Uani d . 1 . .
Br Br3 0.41234(5) 0.37128(5) 0.88367(4) 0.03760(14) Uani d . 1 . .
Br Br4 0.20814(5) 0.60113(6) 1.11409(5) 0.04973(17) Uani d . 1 . .
Br Br5 0.30907(4) 0.70798(5) 0.89072(5) 0.03792(14) Uani d . 1 . .
N N1 0.0863(3) 0.1897(4) 1.0651(4) 0.0381(10) Uani d . 1 . .
C C11 0.0417(5) 0.2633(7) 1.1515(5) 0.0623(18) Uani d . 1 . .
H H11A 0.0877 0.3454 1.1773 0.093 Uiso calc R 1 . .
H H11B 0.0460 0.2011 1.2134 0.093 Uiso calc R 1 . .
H H11C -0.0371 0.2907 1.1192 0.093 Uiso calc R 1 . .
C C2 0.0810(4) 0.2543(6) 0.9687(5) 0.0448(13) Uani d . 1 . .
H H2 0.0483 0.3434 0.9552 0.054 Uiso calc R 1 . .
C C3 0.1232(5) 0.1908(7) 0.8898(5) 0.0516(15) Uani d . 1 . .
H H3 0.1188 0.2360 0.8224 0.062 Uiso calc R 1 . .
C C4 0.1726(5) 0.0587(7) 0.9102(6) 0.0596(17) Uani d . 1 . .
H H4 0.2022 0.0143 0.8573 0.072 Uiso calc R 1 . .
C C5 0.1769(5) -0.0052(6) 1.0103(5) 0.0508(15) Uani d . 1 . .
H H5 0.2097 -0.0940 1.0257 0.061 Uiso calc R 1 . .
C C6 0.1340(5) 0.0604(6) 1.0864(5) 0.0482(14) Uani d . 1 . .
H H6 0.1371 0.0164 1.1541 0.058 Uiso calc R 1 . .

loop_
_atom_site_aniso_label
_atom_site_aniso_U_11
_atom_site_aniso_U_22
_atom_site_aniso_U_33
_atom_site_aniso_U_12
_atom_site_aniso_U_13
_atom_site_aniso_U_23
Cu1 0.0493(4) 0.0227(3) 0.0355(4) 0.0054(2) 0.0185(3) 0.0039(2)
Cu2 0.0375(3) 0.0276(3) 0.0323(3) 0.0063(2) 0.0138(3) 0.0020(2)
Br1 0.0816(4) 0.0245(3) 0.0378(3) 0.0084(2) 0.0279(3) 0.0060(2)
Br2 0.0413(3) 0.0319(2) 0.0348(3) 0.0045(2) 0.0170(2) 0.0047(2)
Br3 0.0587(3) 0.0267(3) 0.0298(3) 0.0091(2) 0.0161(2) 0.00302(19)
Br4 0.0551(4) 0.0530(3) 0.0499(4) 0.0188(3) 0.0292(3) 0.0060(3)
Br5 0.0435(3) 0.0314(3) 0.0421(3) 0.0098(2) 0.0172(2) 0.0075(2)
N1 0.035(2) 0.043(2) 0.038(3) -0.0036(19) 0.013(2) -0.008(2)
C11 0.069(4) 0.067(4) 0.062(4) 0.004(3) 0.038(4) -0.014(3)
C2 0.042(3) 0.053(3) 0.040(3) 0.004(3) 0.011(3) 0.008(3)
C3 0.048(3) 0.076(4) 0.031(3) -0.008(3) 0.012(3) -0.001(3)
C4 0.048(4) 0.075(4) 0.062(4) 0.000(3) 0.023(3) -0.028(4)
C5 0.041(3) 0.041(3) 0.065(4) 0.002(2) 0.005(3) -0.015(3)
C6 0.045(3) 0.054(4) 0.042(3) -0.004(3) 0.008(3) 0.001(3)

loop_
_atom_type_symbol
_atom_type_description
_atom_type_scat_dispersion_real
_atom_type_scat_dispersion_imag
_atom_type_scat_source
C C 0.0033 0.0016 'International Tables Vol C Tables 4.2.6.8 and 6.1.1.4'
H H 0.0000 0.0000 'International Tables Vol C Tables 4.2.6.8 and 6.1.1.4'
N N 0.0061 0.0033 'International Tables Vol C Tables 4.2.6.8 and 6.1.1.4'
Cu Cu 0.3201 1.2651 'International Tables Vol C Tables 4.2.6.8 and 6.1.1.4'
Br Br -0.2901 2.4595 'International Tables Vol C Tables 4.2.6.8 and 6.1.1.4'

loop_
_geom_angle_atom_site_label_1
_geom_angle_atom_site_label_2
_geom_angle_atom_site_label_3
_geom_angle_site_symmetry_1
_geom_angle_site_symmetry_3
_geom_angle
_geom_angle_publ_flag
Br1 Cu1 Br1 . 3_657 86.45(2) yes
Br1 Cu1 Br2 . . 92.79(3) yes
Br1 Cu1 Br2 3_657 . 158.82(4) yes
Br1 Cu1 Br3 . . 170.73(3) yes
Br1 Cu1 Br3 3_657 . 90.93(3) yes
Br2 Cu1 Br3 . . 86.44(2) yes
Br1 Cu1 Br5 . 3_667 94.77(3) yes
Br1 Cu1 Br5 3_657 3_667 105.56(3) yes
Br2 Cu1 Br5 . 3_667 95.60(3) yes
Br3 Cu1 Br5 . 3_667 94.49(2) yes
Br2 Cu2 Br3 . . 85.55(2) yes
Br2 Cu2 Br3 . 3_667 89.54(2) yes
Br2 Cu2 Br4 . . 91.19(3) yes
Br2 Cu2 Br5 . . 173.55(3) yes
Br3 Cu2 Br3 . 3_667 87.09(2) yes
Br3 Cu2 Br4 . . 163.03(3) yes
Br3 Cu2 Br4 3_667 . 109.56(3) yes
Br3 Cu2 Br5 . . 90.67(2) yes
Br3 Cu2 Br5 3_667 . 85.05(2) yes
Br4 Cu2 Br5 . . 93.92(3) yes
Cu1 Br1 Cu1 . 3_657 93.55(2) yes
Cu1 Br2 Cu2 . . 93.88(2) yes
Cu1 Br3 Cu2 . . 93.71(3) yes
Cu1 Br3 Cu2 . 3_667 84.64(3) yes
Cu2 Br3 Cu2 . 3_667 92.91(3) yes
Cu2 Br5 Cu1 . 3_667 95.71(2) yes
C2 N1 C11 . . 119.2(5) ?
C6 N1 C11 . . 120.1(5) ?
N1 C11 H11A . . 109.5 ?
N1 C11 H11B . . 109.5 ?
H11A C11 H11B . . 109.5 ?
N1 C11 H11C . . 109.5 ?
H11A C11 H11C . . 109.5 ?
H11B C11 H11C . . 109.5 ?
C2 N1 C6 . . 120.7(5) ?
N1 C2 C3 . . 120.4(5) ?
N1 C2 H2 . . 119.8 ?
C3 C2 H2 . . 119.8 ?
C2 C3 C4 . . 119.8(6) ?
C2 C3 H3 . . 120.1 ?
C4 C3 H3 . . 120.1 ?
C3 C4 C5 . . 118.5(5) ?
C3 C4 H4 . . 120.8 ?
C5 C4 H4 . . 120.8 ?
C4 C5 C6 . . 120.2(5) ?
C4 C5 H5 . . 119.9 ?
C6 C5 H5 . . 119.9 ?
C5 C6 N1 . . 120.4(5) ?
C5 C6 H6 . . 119.8 ?
N1 C6 H6 . . 119.8 ?

loop_
_geom_bond_atom_site_label_1
_geom_bond_atom_site_label_2
_geom_bond_site_symmetry_2
_geom_bond_distance
_geom_bond_publ_flag
Cu1 Br1 . 2.4133(7) yes
Cu1 Br1 3_657 2.4410(8) yes
Cu1 Br2 . 2.4405(7) yes
Cu1 Br3 . 2.4200(7) yes
Cu1 Br5 3_667 2.7658(8) yes
Cu2 Br2 . 2.4370(7) yes
Cu2 Br3 . 2.4641(7) yes
Cu2 Br3 3_667 3.1949(8) yes
Cu2 Br4 . 2.3657(8) yes
Cu2 Br5 . 2.3792(7) yes
N1 C2 . 1.331(6) ?
N1 C6 . 1.353(7) ?
N1 C11 . 1.497(6) ?
C11 H11A . 0.9600 ?
C11 H11B . 0.9600 ?
C11 H11C . 0.9600 ?
C2 C3 . 1.361(7) ?
C2 H2 . 0.9300 ?
C3 C4 . 1.384(9) ?
C3 H3 . 0.9300 ?
C4 C5 . 1.371(8) ?
C4 H4 . 0.9300 ?
C5 C6 . 1.347(8) ?
C5 H5 . 0.9300 ?
C6 H6 . 0.9300 ?
